data_7021194
loop_
_publ_author_name
'Hormann, Jan'
'Perera, Chrischani'
'Deibel, Naina'
'Lentz, Dieter'
'Sarkar, Biprajit'
'Kulak, Nora'

_publ_section_title
;
 Straightforward approach to efficient oxidative DNA cleaving agents based
 on Cu(ii) complexes of heterosubstituted cyclens.
;
_journal_issue 13
_journal_name_full 'Dalton transactions (Cambridge, England : 2003)'
_journal_page_first 4357
_journal_page_last 4360
_journal_paper_doi 10.1039/c3dt32857k
_journal_volume 42
_journal_year 2013
_chemical_formula_sum 'C8 H19 Cu N5 O7'
_chemical_formula_weight 360.82
_chemical_name_systematic
;
?
;
_space_group_IT_number 14
_symmetry_cell_setting monoclinic
_symmetry_space_group_name_Hall '-P 2yn'
_symmetry_space_group_name_H-M 'P 1 21/n 1'
_atom_sites_solution_hydrogens geom
_atom_sites_solution_primary direct
_atom_sites_solution_secondary difmap
_audit_creation_method SHELXL-97
_cell_angle_alpha 90.00
_cell_angle_beta 92.587(5)
_cell_angle_gamma 90.00
_cell_formula_units_Z 4
_cell_length_a 7.9211(19)
_cell_length_b 11.979(3)
_cell_length_c 14.757(3)
_cell_measurement_reflns_used 1010
_cell_measurement_temperature 133(2)
_cell_measurement_theta_max 30.4
_cell_measurement_theta_min 3.3
_cell_volume 1398.8(6)
_computing_cell_refinement 'SAINT (BRUker-AXS)'
_computing_data_collection 'SMART (Bruker-AXS)'
_computing_data_reduction 'SAINT (BRUker-AXS)'
_computing_structure_refinement 'SHELXL-97 (Sheldrick, 1997)'
_computing_structure_solution 'SHELXS-97 (Sheldrick, 1990)'
_diffrn_ambient_temperature 133(2)
_diffrn_measured_fraction_theta_full 0.988
_diffrn_measured_fraction_theta_max 0.988
_diffrn_measurement_device_type 'Bruker-AXS SMART CCD'
_diffrn_measurement_method omega-scan
_diffrn_radiation_monochromator graphite
_diffrn_radiation_source 'sealed tube'
_diffrn_radiation_type MoK\a
_diffrn_radiation_wavelength 0.71073
_diffrn_reflns_av_R_equivalents 0.0253
_diffrn_reflns_av_sigmaI/netI 0.0236
_diffrn_reflns_limit_h_max 11
_diffrn_reflns_limit_h_min -11
_diffrn_reflns_limit_k_max 13
_diffrn_reflns_limit_k_min -16
_diffrn_reflns_limit_l_max 19
_diffrn_reflns_limit_l_min -21
_diffrn_reflns_number 17378
_diffrn_reflns_theta_full 30.56
_diffrn_reflns_theta_max 30.56
_diffrn_reflns_theta_min 2.19
_exptl_absorpt_coefficient_mu 1.604
_exptl_absorpt_correction_T_max 0.75
_exptl_absorpt_correction_T_min 0.54
_exptl_absorpt_correction_type multi-scan
_exptl_absorpt_process_details 'SADABS (Bruker-AXS)'
_exptl_crystal_colour blue
_exptl_crystal_density_diffrn 1.713
_exptl_crystal_density_method 'not measured'
_exptl_crystal_description needle
_exptl_crystal_F_000 748
_exptl_crystal_size_max 0.40
_exptl_crystal_size_mid 0.15
_exptl_crystal_size_min 0.07
_refine_diff_density_max 0.597
_refine_diff_density_min -0.399
_refine_diff_density_rms 0.080
_refine_ls_extinction_method none
_refine_ls_goodness_of_fit_ref 1.089
_refine_ls_hydrogen_treatment mixed
_refine_ls_matrix_type full
_refine_ls_number_parameters 202
_refine_ls_number_reflns 4238
_refine_ls_number_restraints 0
_refine_ls_restrained_S_all 1.089
_refine_ls_R_factor_all 0.0399
_refine_ls_R_factor_gt 0.0290
_refine_ls_shift/su_max 0.002
_refine_ls_shift/su_mean 0.000
_refine_ls_structure_factor_coef Fsqd
_refine_ls_weighting_details 'calc w=1/[\s^2^(Fo^2^)+(0.0321P)^2^+0.8704P] where P=(Fo^2^+2Fc^2^)/3'
_refine_ls_weighting_scheme calc
_refine_ls_wR_factor_gt 0.0683
_refine_ls_wR_factor_ref 0.0731
_reflns_number_gt 3523
_reflns_number_total 4238
_reflns_threshold_expression >2sigma(I)
_cod_data_source_file c3dt32857k.txt
_cod_data_source_block oxaa
_cod_original_cell_volume 1398.9(6)
_cod_original_sg_symbol_H-M P2(1)/n
_cod_database_code 7021194

loop_
_symmetry_equiv_pos_as_xyz
'x, y, z'
'-x+1/2, y+1/2, -z+1/2'
'-x, -y, -z'
'x-1/2, -y-1/2, z-1/2'

loop_
_atom_site_label
_atom_site_type_symbol
_atom_site_fract_x
_atom_site_fract_y
_atom_site_fract_z
_atom_site_U_iso_or_equiv
_atom_site_adp_type
_atom_site_occupancy
_atom_site_symmetry_multiplicity
_atom_site_calc_flag
_atom_site_refinement_flags
Cu01 Cu 0.88597(2) 1.026783(17) 0.710591(12) 0.01336(6) Uani 1 1 d .
C1 C 0.66984(19) 0.98534(15) 0.86489(10) 0.0178(3) Uani 1 1 d .
H1A H 0.6723 0.9033 0.8569 0.021 Uiso 1 1 calc R
H1B H 0.5784 1.0042 0.9058 0.021 Uiso 1 1 calc R
C2 C 0.83872(19) 1.02639(15) 0.90470(10) 0.0172(3) Uani 1 1 d .
H2A H 0.8273 1.1056 0.9227 0.021 Uiso 1 1 calc R
H2B H 0.8689 0.9829 0.9601 0.021 Uiso 1 1 calc R
C3 C 1.07715(19) 0.91121(15) 0.84750(11) 0.0181(3) Uani 1 1 d .
H3A H 1.0856 0.8862 0.9115 0.022 Uiso 1 1 calc R
H3B H 1.1930 0.9247 0.8275 0.022 Uiso 1 1 calc R
C4 C 0.9937(2) 0.82074(14) 0.78925(11) 0.0176(3) Uani 1 1 d .
H4A H 1.0704 0.7560 0.7848 0.021 Uiso 1 1 calc R
H4B H 0.8883 0.7953 0.8164 0.021 Uiso 1 1 calc R
C5 C 0.8257(2) 0.80988(15) 0.64111(11) 0.0198(3) Uani 1 1 d .
H5A H 0.7286 0.7895 0.6777 0.024 Uiso 1 1 calc R
H5B H 0.8735 0.7406 0.6161 0.024 Uiso 1 1 calc R
C7 C 0.7687(2) 0.88762(15) 0.56472(11) 0.0220(3) Uani 1 1 d .
H7A H 0.8585 0.8929 0.5204 0.026 Uiso 1 1 calc R
H7B H 0.6663 0.8567 0.5330 0.026 Uiso 1 1 calc R
C8 C 0.5529(2) 1.02209(16) 0.62327(11) 0.0195(3) Uani 1 1 d .
H8A H 0.4765 0.9809 0.5801 0.023 Uiso 1 1 calc R
H8B H 0.5279 1.1027 0.6162 0.023 Uiso 1 1 calc R
C9 C 0.51695(19) 0.98668(16) 0.71929(11) 0.0190(3) Uani 1 1 d .
H9A H 0.4019 1.0103 0.7346 0.023 Uiso 1 1 calc R
H9B H 0.5246 0.9045 0.7252 0.023 Uiso 1 1 calc R
H1 H 1.042(3) 1.067(2) 0.8512(15) 0.027(6) Uiso 1 1 d .
H2 H 1.048(3) 0.8690(19) 0.6701(15) 0.030(6) Uiso 1 1 d .
H3 H 0.753(3) 1.0446(17) 0.5596(15) 0.015(5) Uiso 1 1 d .
N1 N 0.97823(17) 1.01664(12) 0.84068(9) 0.0153(3) Uani 1 1 d .
N2 N 0.95545(17) 0.86861(12) 0.69830(9) 0.0155(3) Uani 1 1 d .
N3 N 0.73089(17) 1.00131(12) 0.59988(10) 0.0166(3) Uani 1 1 d .
N4 N 1.05731(16) 1.19719(12) 0.65037(9) 0.0173(3) Uani 1 1 d .
N5 N 0.28804(18) 0.76029(13) 0.56882(10) 0.0208(3) Uani 1 1 d .
O1 O 0.64104(13) 1.03940(10) 0.77883(7) 0.0164(2) Uani 1 1 d .
O2 O 0.91384(13) 1.19310(10) 0.68905(8) 0.0182(2) Uani 1 1 d .
O3 O 1.14167(15) 1.10955(11) 0.64814(9) 0.0232(3) Uani 1 1 d .
O4 O 1.10379(17) 1.28483(12) 0.61712(10) 0.0307(3) Uani 1 1 d .
O5 O 0.20704(16) 0.85030(11) 0.55784(9) 0.0266(3) Uani 1 1 d .
O6 O 0.2594(2) 0.70023(15) 0.63526(11) 0.0450(4) Uani 1 1 d .
O7 O 0.39536(18) 0.73275(13) 0.51451(10) 0.0364(4) Uani 1 1 d .

loop_
_atom_site_aniso_label
_atom_site_aniso_U_11
_atom_site_aniso_U_22
_atom_site_aniso_U_33
_atom_site_aniso_U_23
_atom_site_aniso_U_13
_atom_site_aniso_U_12
Cu01 0.01578(9) 0.01119(10) 0.01302(9) 0.00066(7) -0.00036(6) -0.00111(7)
C1 0.0172(6) 0.0219(9) 0.0144(7) 0.0024(6) 0.0016(5) -0.0001(6)
C2 0.0197(6) 0.0194(8) 0.0124(6) -0.0008(6) -0.0002(5) 0.0019(6)
C3 0.0178(6) 0.0191(9) 0.0174(7) 0.0017(6) -0.0018(5) 0.0028(6)
C4 0.0210(7) 0.0145(8) 0.0172(7) 0.0022(6) 0.0012(5) 0.0021(6)
C5 0.0237(7) 0.0142(8) 0.0213(8) -0.0032(6) -0.0005(6) -0.0017(6)
C7 0.0300(8) 0.0188(9) 0.0169(7) -0.0040(6) -0.0017(6) -0.0012(7)
C8 0.0184(7) 0.0220(9) 0.0177(7) 0.0015(7) -0.0040(5) -0.0011(6)
C9 0.0149(6) 0.0239(9) 0.0180(7) 0.0004(6) -0.0023(5) -0.0037(6)
N1 0.0169(5) 0.0129(7) 0.0161(6) -0.0003(5) -0.0005(5) -0.0018(5)
N2 0.0180(6) 0.0140(7) 0.0148(6) 0.0001(5) 0.0019(5) -0.0016(5)
N3 0.0204(6) 0.0152(7) 0.0141(6) 0.0025(5) -0.0001(5) -0.0019(5)
N4 0.0162(5) 0.0156(7) 0.0202(6) -0.0004(5) 0.0023(5) -0.0026(5)
N5 0.0205(6) 0.0194(8) 0.0228(7) -0.0002(6) 0.0035(5) 0.0028(5)
O1 0.0160(5) 0.0187(6) 0.0142(5) 0.0012(4) -0.0011(4) -0.0018(4)
O2 0.0160(5) 0.0138(6) 0.0254(6) 0.0007(5) 0.0053(4) -0.0007(4)
O3 0.0227(5) 0.0189(7) 0.0285(6) 0.0015(5) 0.0077(5) 0.0048(5)
O4 0.0284(6) 0.0172(7) 0.0474(8) 0.0072(6) 0.0105(6) -0.0070(5)
O5 0.0320(6) 0.0201(7) 0.0286(7) 0.0078(5) 0.0105(5) 0.0083(5)
O6 0.0547(9) 0.0406(10) 0.0414(9) 0.0241(7) 0.0210(7) 0.0244(8)
O7 0.0361(7) 0.0348(9) 0.0398(8) -0.0032(7) 0.0183(6) 0.0084(6)

loop_
_atom_type_symbol
_atom_type_description
_atom_type_scat_dispersion_real
_atom_type_scat_dispersion_imag
_atom_type_scat_source
C C 0.0033 0.0016 'International Tables Vol C Tables 4.2.6.8 and 6.1.1.4'
H H 0.0000 0.0000 'International Tables Vol C Tables 4.2.6.8 and 6.1.1.4'
N N 0.0061 0.0033 'International Tables Vol C Tables 4.2.6.8 and 6.1.1.4'
O O 0.0106 0.0060 'International Tables Vol C Tables 4.2.6.8 and 6.1.1.4'
Cu Cu 0.3201 1.2651 'International Tables Vol C Tables 4.2.6.8 and 6.1.1.4'

loop_
_geom_angle_atom_site_label_1
_geom_angle_atom_site_label_2
_geom_angle_atom_site_label_3
_geom_angle
N2 Cu01 N3 86.73(6)
N2 Cu01 N1 86.54(6)
N3 Cu01 N1 159.40(6)
N2 Cu01 O2 152.88(5)
N3 Cu01 O2 95.04(5)
N1 Cu01 O2 99.78(5)
N2 Cu01 O1 110.88(5)
N3 Cu01 O1 82.29(5)
N1 Cu01 O1 81.97(5)
O2 Cu01 O1 96.15(4)
O1 C1 C2 107.37(13)
O1 C1 H1A 110.2
C2 C1 H1A 110.2
O1 C1 H1B 110.2
C2 C1 H1B 110.2
H1A C1 H1B 108.5
N1 C2 C1 113.26(13)
N1 C2 H2A 108.9
C1 C2 H2A 108.9
N1 C2 H2B 108.9
C1 C2 H2B 108.9
H2A C2 H2B 107.7
N1 C3 C4 110.72(13)
N1 C3 H3A 109.5
C4 C3 H3A 109.5
N1 C3 H3B 109.5
C4 C3 H3B 109.5
H3A C3 H3B 108.1
N2 C4 C3 107.68(13)
N2 C4 H4A 110.2
C3 C4 H4A 110.2
N2 C4 H4B 110.2
C3 C4 H4B 110.2
H4A C4 H4B 108.5
N2 C5 C7 107.96(14)
N2 C5 H5A 110.1
C7 C5 H5A 110.1
N2 C5 H5B 110.1
C7 C5 H5B 110.1
H5A C5 H5B 108.4
N3 C7 C5 111.10(13)
N3 C7 H7A 109.4
C5 C7 H7A 109.4
N3 C7 H7B 109.4
C5 C7 H7B 109.4
H7A C7 H7B 108.0
N3 C8 C9 112.92(13)
N3 C8 H8A 109.0
C9 C8 H8A 109.0
N3 C8 H8B 109.0
C9 C8 H8B 109.0
H8A C8 H8B 107.8
O1 C9 C8 107.24(13)
O1 C9 H9A 110.3
C8 C9 H9A 110.3
O1 C9 H9B 110.3
C8 C9 H9B 110.3
H9A C9 H9B 108.5
C3 N1 C2 115.28(13)
C3 N1 Cu01 106.34(10)
C2 N1 Cu01 110.47(10)
C3 N1 H1 107.9(17)
C2 N1 H1 107.2(16)
Cu01 N1 H1 109.6(17)
C5 N2 C4 116.26(13)
C5 N2 Cu01 108.56(10)
C4 N2 Cu01 109.51(10)
C5 N2 H2 108.1(15)
C4 N2 H2 107.4(15)
Cu01 N2 H2 106.6(16)
C8 N3 C7 116.14(14)
C8 N3 Cu01 109.56(10)
C7 N3 Cu01 107.12(10)
C8 N3 H3 107.5(14)
C7 N3 H3 105.9(14)
Cu01 N3 H3 110.5(15)
O4 N4 O3 122.78(13)
O4 N4 O2 119.69(14)
O3 N4 O2 117.52(13)
O7 N5 O6 120.67(16)
O7 N5 O5 120.30(15)
O6 N5 O5 119.03(14)
C1 O1 C9 114.87(13)
C1 O1 Cu01 105.20(8)
C9 O1 Cu01 106.23(9)
N4 O2 Cu01 102.11(9)

loop_
_geom_bond_atom_site_label_1
_geom_bond_atom_site_label_2
_geom_bond_distance
Cu01 N2 1.9837(15)
Cu01 N3 2.0224(15)
Cu01 N1 2.0267(14)
Cu01 O2 2.0312(13)
Cu01 O1 2.2310(12)
C1 O1 1.4347(19)
C1 C2 1.518(2)
C1 H1A 0.9900
C1 H1B 0.9900
C2 N1 1.491(2)
C2 H2A 0.9900
C2 H2B 0.9900
C3 N1 1.487(2)
C3 C4 1.516(2)
C3 H3A 0.9900
C3 H3B 0.9900
C4 N2 1.478(2)
C4 H4A 0.9900
C4 H4B 0.9900
C5 N2 1.478(2)
C5 C7 1.515(2)
C5 H5A 0.9900
C5 H5B 0.9900
C7 N3 1.493(2)
C7 H7A 0.9900
C7 H7B 0.9900
C8 N3 1.488(2)
C8 C9 1.518(2)
C8 H8A 0.9900
C8 H8B 0.9900
C9 O1 1.4348(19)
C9 H9A 0.9900
C9 H9B 0.9900
N1 H1 0.80(2)
N2 H2 0.86(2)
N3 H3 0.81(2)
N4 O4 1.2227(19)
N4 O3 1.2457(19)
N4 O2 1.2955(17)
N5 O7 1.2390(19)
N5 O6 1.245(2)
N5 O5 1.261(2)

loop_
_geom_torsion_atom_site_label_1
_geom_torsion_atom_site_label_2
_geom_torsion_atom_site_label_3
_geom_torsion_atom_site_label_4
_geom_torsion
O1 C1 C2 N1 -51.09(18)
N1 C3 C4 N2 49.06(16)
N2 C5 C7 N3 -47.59(18)
N3 C8 C9 O1 52.96(19)
C4 C3 N1 C2 86.44(16)
C4 C3 N1 Cu01 -36.34(14)
C1 C2 N1 C3 -92.40(17)
C1 C2 N1 Cu01 28.16(17)
N2 Cu01 N1 C3 12.42(10)
N3 Cu01 N1 C3 83.56(19)
O2 Cu01 N1 C3 -141.02(10)
O1 Cu01 N1 C3 124.08(10)
N2 Cu01 N1 C2 -113.34(11)
N3 Cu01 N1 C2 -42.2(2)
O2 Cu01 N1 C2 93.22(11)
O1 Cu01 N1 C2 -1.68(11)
C7 C5 N2 C4 163.85(13)
C7 C5 N2 Cu01 39.90(15)
C3 C4 N2 C5 -160.13(13)
C3 C4 N2 Cu01 -36.68(14)
N3 Cu01 N2 C5 -18.76(10)
N1 Cu01 N2 C5 141.75(10)
O2 Cu01 N2 C5 -113.45(13)
O1 Cu01 N2 C5 61.71(11)
N3 Cu01 N2 C4 -146.64(10)
N1 Cu01 N2 C4 13.87(10)
O2 Cu01 N2 C4 118.67(12)
O1 Cu01 N2 C4 -66.17(11)
C9 C8 N3 C7 86.32(18)
C9 C8 N3 Cu01 -35.16(17)
C5 C7 N3 C8 -91.74(17)
C5 C7 N3 Cu01 31.04(16)
N2 Cu01 N3 C8 119.97(11)
N1 Cu01 N3 C8 48.9(2)
O2 Cu01 N3 C8 -87.17(11)
O1 Cu01 N3 C8 8.37(11)
N2 Cu01 N3 C7 -6.80(10)
N1 Cu01 N3 C7 -77.91(19)
O2 Cu01 N3 C7 146.06(10)
O1 Cu01 N3 C7 -118.40(11)
C2 C1 O1 C9 161.49(13)
C2 C1 O1 Cu01 45.06(14)
C8 C9 O1 C1 -157.17(13)
C8 C9 O1 Cu01 -41.33(14)
N2 Cu01 O1 C1 58.03(11)
N3 Cu01 O1 C1 141.53(11)
N1 Cu01 O1 C1 -25.13(10)
O2 Cu01 O1 C1 -124.19(10)
N2 Cu01 O1 C9 -64.17(11)
N3 Cu01 O1 C9 19.32(10)
N1 Cu01 O1 C9 -147.34(11)
O2 Cu01 O1 C9 113.61(10)
O4 N4 O2 Cu01 170.62(13)
O3 N4 O2 Cu01 -8.66(16)
N2 Cu01 O2 N4 -5.84(17)
N3 Cu01 O2 N4 -98.52(10)
N1 Cu01 O2 N4 95.84(10)
O1 Cu01 O2 N4 178.71(9)
